data_4501896
loop_
_publ_author_name
'Wang, Xiu-li'
'Hu, Hai-liang'
'Tian, Ai-xiang'

_publ_section_title
;
 Influence of Transition Metal Coordination Nature on the Assembly of
 Multinuclear Subunits in Polyoxometalates-Based Compounds
;
_journal_issue 11
_journal_name_full 'Crystal Growth &amp; Design'
_journal_page_first 4786
_journal_paper_doi 10.1021/cg1006742
_journal_volume 10
_journal_year 2010
_chemical_formula_sum 'C12 H20 Ag3 Mo12 N16 O40 P S4'
_chemical_formula_weight 2662.54
_chemical_name_systematic
; 
 ? 
;
_space_group_IT_number 14
_symmetry_cell_setting monoclinic
_symmetry_space_group_name_Hall '-P 2yn'
_symmetry_space_group_name_H-M 'P 1 21/n 1'
_atom_sites_solution_hydrogens geom
_atom_sites_solution_primary direct
_atom_sites_solution_secondary difmap
_audit_creation_method SHELXL-97
_cell_angle_alpha 90.000(5)
_cell_angle_beta 109.803(5)
_cell_angle_gamma 90.000(5)
_cell_formula_units_Z 2
_cell_length_a 9.609(5)
_cell_length_b 21.569(5)
_cell_length_c 14.079(5)
_cell_measurement_temperature 293(2)
_cell_volume 2745.4(18)
_computing_structure_refinement 'SHELXL-97 (Sheldrick, 1997)'
_computing_structure_solution 'SHELXS-97 (Sheldrick, 1990)'
_diffrn_ambient_temperature 293(2)
_diffrn_measured_fraction_theta_full 0.999
_diffrn_measured_fraction_theta_max 0.999
_diffrn_radiation_monochromator graphite
_diffrn_radiation_source 'fine-focus sealed tube'
_diffrn_radiation_type MoK\a
_diffrn_radiation_wavelength 0.71069
_diffrn_reflns_av_R_equivalents 0.0248
_diffrn_reflns_av_sigmaI/netI 0.0290
_diffrn_reflns_limit_h_max 11
_diffrn_reflns_limit_h_min -11
_diffrn_reflns_limit_k_max 13
_diffrn_reflns_limit_k_min -25
_diffrn_reflns_limit_l_max 16
_diffrn_reflns_limit_l_min -16
_diffrn_reflns_number 13585
_diffrn_reflns_theta_full 25.00
_diffrn_reflns_theta_max 25.00
_diffrn_reflns_theta_min 1.80
_exptl_absorpt_coefficient_mu 3.976
_exptl_absorpt_correction_T_max 0.451
_exptl_absorpt_correction_T_min 0.417
_exptl_absorpt_correction_type numerical
_exptl_crystal_colour 'dark red'
_exptl_crystal_density_diffrn 3.221
_exptl_crystal_density_method 'not measured'
_exptl_crystal_description block
_exptl_crystal_F_000 2496
_exptl_crystal_size_max 0.23
_exptl_crystal_size_mid 0.22
_exptl_crystal_size_min 0.20
_refine_diff_density_max 1.073
_refine_diff_density_min -1.402
_refine_diff_density_rms 0.126
_refine_ls_extinction_coef 0.00146(5)
_refine_ls_extinction_expression Fc^*^=kFc[1+0.001xFc^2^\l^3^/sin(2\q)]^-1/4^
_refine_ls_extinction_method SHELXL
_refine_ls_goodness_of_fit_ref 1.042
_refine_ls_hydrogen_treatment refo
_refine_ls_matrix_type full
_refine_ls_number_parameters 481
_refine_ls_number_reflns 4835
_refine_ls_number_restraints 0
_refine_ls_restrained_S_all 1.042
_refine_ls_R_factor_all 0.0405
_refine_ls_R_factor_gt 0.0330
_refine_ls_shift/su_max 0.002
_refine_ls_shift/su_mean 0.000
_refine_ls_structure_factor_coef Fsqd
_refine_ls_weighting_details 'calc w=1/[\s^2^(Fo^2^)+(0.0082P)^2^+18.4966P] where P=(Fo^2^+2Fc^2^)/3'
_refine_ls_weighting_scheme calc
_refine_ls_wR_factor_gt 0.0624
_refine_ls_wR_factor_ref 0.0650
_reflns_number_gt 4223
_reflns_number_total 4842
_reflns_threshold_expression >2sigma(I)
_cod_data_source_file cg1006742_si_002.cif
_cod_data_source_block compound1
_cod_original_sg_symbol_H-M P21/n
_cod_database_code 4501896

loop_
_symmetry_equiv_pos_as_xyz
'x, y, z'
'-x+1/2, y+1/2, -z+1/2'
'-x, -y, -z'
'x-1/2, -y-1/2, z-1/2'

loop_
_atom_site_label
_atom_site_type_symbol
_atom_site_fract_x
_atom_site_fract_y
_atom_site_fract_z
_atom_site_U_iso_or_equiv
_atom_site_adp_type
_atom_site_occupancy
_atom_site_symmetry_multiplicity
_atom_site_calc_flag
_atom_site_refinement_flags
_atom_site_disorder_assembly
_atom_site_disorder_group
Ag1 Ag -0.15712(6) -0.05900(2) 0.47876(4) 0.04534(15) Uani 1 1 d . . .
Ag2 Ag 0.5000 0.0000 0.5000 0.0923(4) Uani 1 2 d S . .
P1 P 0.0000 0.0000 0.0000 0.0305(5) Uani 1 2 d S . .
Mo1 Mo 0.37303(5) -0.04163(2) 0.14267(3) 0.02419(12) Uani 1 1 d . . .
Mo2 Mo 0.17350(6) 0.06527(3) 0.24213(4) 0.04247(17) Uani 1 1 d . . .
Mo3 Mo 0.28880(6) 0.10947(3) 0.03597(4) 0.04443(18) Uani 1 1 d . . .
Mo4 Mo 0.21288(6) -0.08736(3) -0.11542(5) 0.04314(17) Uani 1 1 d . . .
Mo5 Mo 0.08889(6) -0.15620(3) 0.07213(4) 0.04223(17) Uani 1 1 d . . .
Mo6 Mo -0.0695(3) -0.0489(4) 0.2222(4) 0.0231(10) Uani 0.50(2) 1 d P A 1
Mo6' Mo -0.0806(3) -0.0739(5) 0.2017(4) 0.0247(12) Uani 0.50(2) 1 d P A 2
S1 S -0.1081(3) 0.21686(9) 0.40568(17) 0.0616(5) Uani 1 1 d . . .
S2 S 0.3197(3) 0.22749(9) 0.65438(16) 0.0740(7) Uani 1 1 d . . .
N1 N -0.3179(6) 0.0667(3) 0.4033(4) 0.0440(13) Uani 1 1 d . . .
N2 N -0.1856(6) 0.0449(2) 0.4408(4) 0.0385(12) Uani 1 1 d . . .
N3 N -0.0824(6) 0.0899(2) 0.4506(4) 0.0352(12) Uani 1 1 d . . .
C1 C -0.1603(7) 0.1413(3) 0.4165(4) 0.0340(14) Uani 1 1 d . . .
C5 C 0.4135(9) 0.1696(3) 0.6162(4) 0.0462(18) Uani 1 1 d . . .
N6 N 0.3720(6) 0.1143(2) 0.5772(4) 0.0389(13) Uani 1 1 d . . .
N7 N 0.4951(6) 0.0894(3) 0.5651(4) 0.0449(14) Uani 1 1 d . . .
N8 N 0.6075(7) 0.1257(3) 0.5957(5) 0.0587(17) Uani 1 1 d . . .
O1 O -0.0153(7) 0.0246(3) 0.1072(5) 0.0181(15) Uani 0.50 1 d P . .
O2 O -0.0521(7) -0.0665(3) 0.0367(5) 0.0197(15) Uani 0.50 1 d P . .
O3 O 0.1221(7) -0.0422(3) 0.0241(5) 0.0209(15) Uani 0.50 1 d P B .
O4 O 0.1433(7) 0.0151(3) 0.0679(5) 0.0210(15) Uani 0.50 1 d P . .
O5 O 0.3169(6) 0.0011(2) 0.2355(3) 0.0550(14) Uani 1 1 d . . .
O6 O 0.3954(6) 0.0401(2) 0.0858(3) 0.0540(14) Uani 1 1 d . . .
O7 O 0.3542(6) -0.0670(2) 0.0033(3) 0.0545(14) Uani 1 1 d . B .
O8 O 0.2749(6) -0.1132(2) 0.1496(4) 0.0539(14) Uani 1 1 d . . .
O9 O 0.2489(6) 0.1138(2) 0.1670(3) 0.0527(13) Uani 1 1 d . . .
O10 O -0.2265(8) -0.0722(4) 0.0929(5) 0.026(2) Uani 0.502(8) 1 d P . 1
O11 O -0.2031(8) 0.0248(3) 0.2052(6) 0.025(2) Uani 0.502(8) 1 d P . 1
O13 O 0.0462(8) -0.1036(4) 0.1841(5) 0.025(2) Uani 0.502(8) 1 d P A 1
O14 O 0.0772(8) 0.0007(4) 0.3018(6) 0.026(2) Uani 0.502(8) 1 d P A 1
O10' O -0.2575(9) -0.1123(4) 0.1003(6) 0.027(2) Uiso 0.498(8) 1 d P . 2
O11' O -0.1992(8) 0.0023(4) 0.1493(6) 0.027(2) Uiso 0.498(8) 1 d P . 2
O13' O 0.0222(8) -0.1437(4) 0.1906(6) 0.027(2) Uiso 0.498(8) 1 d P A 2
O14' O 0.0776(8) -0.0204(4) 0.2444(7) 0.026(2) Uani 0.498(8) 1 d P A 2
O12 O 0.1466(7) -0.1502(2) -0.0371(4) 0.0577(15) Uani 1 1 d . . .
O15 O -0.0051(8) 0.1140(5) 0.2335(9) 0.024(3) Uani 0.50(2) 1 d P . 1
O15' O -0.0042(8) 0.0905(5) 0.1806(10) 0.028(3) Uani 0.50(2) 1 d P . 2
O16 O -0.1203(9) -0.1821(7) 0.0061(6) 0.030(4) Uani 0.51(2) 1 d P . 1
O16' O -0.0923(9) -0.1414(7) 0.0017(6) 0.026(4) Uani 0.49(2) 1 d P . 2
O17 O 0.5402(11) -0.0761(18) 0.1935(15) 0.038(6) Uani 0.53(6) 1 d P B 1
O17' O 0.5515(13) -0.0423(16) 0.2184(13) 0.028(6) Uani 0.47(6) 1 d P B 2
O18 O 0.2581(6) 0.0907(3) 0.3593(3) 0.0706(18) Uani 1 1 d . . .
O19 O 0.4138(6) 0.1649(2) 0.0575(5) 0.0719(18) Uani 1 1 d . . .
O20 O 0.2986(5) -0.1329(3) -0.1727(4) 0.0661(17) Uani 1 1 d . B .
O21 O 0.1340(6) -0.2289(2) 0.1090(4) 0.0667(16) Uani 1 1 d . . .
O22 O -0.1205(4) -0.0877(2) 0.3078(3) 0.0350(10) Uani 1 1 d . . .
N4 N -0.3037(6) 0.1273(2) 0.3882(4) 0.0378(12) Uani 1 1 d . . .
C2 C -0.4323(8) 0.1675(4) 0.3463(6) 0.057(2) Uani 1 1 d . . .
H2A H -0.3999 0.2090 0.3409 0.068 Uiso 1 1 calc R . .
H2B H -0.4905 0.1671 0.3899 0.068 Uiso 1 1 calc R . .
H2C H -0.4910 0.1527 0.2806 0.068 Uiso 1 1 calc R . .
C3 C 0.0896(9) 0.2171(3) 0.4706(5) 0.0501(18) Uani 1 1 d . . .
H3A H 0.1333 0.1824 0.4472 0.060 Uiso 1 1 calc R . .
H3B H 0.1311 0.2549 0.4541 0.060 Uiso 1 1 calc R . .
C4 C 0.1285(10) 0.2128(3) 0.5829(5) 0.057(2) Uani 1 1 d . . .
H4A H 0.1033 0.1716 0.5995 0.068 Uiso 1 1 calc R . .
H4B H 0.0681 0.2422 0.6038 0.068 Uiso 1 1 calc R . .
N5 N 0.5570(8) 0.1771(3) 0.6272(4) 0.0584(18) Uani 1 1 d . . .
C6 C 0.6546(12) 0.2305(4) 0.6652(9) 0.117(5) Uani 1 1 d . . .
H6A H 0.7515 0.2212 0.6634 0.141 Uiso 1 1 calc R . .
H6B H 0.6609 0.2392 0.7334 0.141 Uiso 1 1 calc R . .
H6C H 0.6155 0.2660 0.6236 0.141 Uiso 1 1 calc R . .

loop_
_atom_site_aniso_label
_atom_site_aniso_U_11
_atom_site_aniso_U_22
_atom_site_aniso_U_33
_atom_site_aniso_U_23
_atom_site_aniso_U_13
_atom_site_aniso_U_12
Ag1 0.0498(3) 0.0313(3) 0.0655(4) -0.0005(2) 0.0333(3) 0.0004(2)
Ag2 0.0482(5) 0.0851(8) 0.1500(11) -0.0668(8) 0.0421(6) -0.0073(5)
P1 0.0163(10) 0.0554(15) 0.0221(10) 0.0194(10) 0.0094(8) 0.0067(9)
Mo1 0.0157(2) 0.0341(3) 0.0219(2) 0.0073(2) 0.00517(18) 0.00258(19)
Mo2 0.0242(3) 0.0661(4) 0.0278(3) 0.0167(3) -0.0032(2) -0.0130(3)
Mo3 0.0181(3) 0.0889(5) 0.0253(3) -0.0018(3) 0.0062(2) -0.0111(3)
Mo4 0.0301(3) 0.0466(4) 0.0631(4) 0.0292(3) 0.0294(3) 0.0175(3)
Mo5 0.0381(3) 0.0612(4) 0.0312(3) 0.0194(3) 0.0168(2) 0.0286(3)
Mo6 0.0237(6) 0.030(2) 0.0181(10) 0.0077(13) 0.0105(6) 0.0010(9)
Mo6' 0.0217(6) 0.037(3) 0.0170(9) 0.0078(14) 0.0090(6) 0.0008(9)
S1 0.0759(14) 0.0311(10) 0.0728(13) 0.0184(9) 0.0185(11) 0.0045(9)
S2 0.119(2) 0.0322(10) 0.0524(12) -0.0144(9) 0.0046(12) 0.0117(11)
N1 0.047(3) 0.038(3) 0.052(3) 0.001(3) 0.024(3) 0.002(3)
N2 0.043(3) 0.028(3) 0.049(3) 0.003(2) 0.022(3) 0.005(2)
N3 0.045(3) 0.027(3) 0.039(3) 0.002(2) 0.022(3) 0.000(2)
C1 0.052(4) 0.028(3) 0.030(3) 0.001(3) 0.024(3) 0.004(3)
C5 0.075(5) 0.032(4) 0.021(3) 0.006(3) 0.001(3) -0.005(3)
N6 0.060(4) 0.029(3) 0.032(3) -0.002(2) 0.022(3) -0.001(3)
N7 0.048(3) 0.051(4) 0.035(3) -0.004(3) 0.014(3) -0.006(3)
N8 0.048(4) 0.065(5) 0.049(4) 0.009(3) -0.003(3) -0.015(3)
O1 0.019(3) 0.022(4) 0.014(3) 0.000(3) 0.007(3) 0.003(3)
O2 0.017(3) 0.021(4) 0.019(3) 0.004(3) 0.005(3) 0.000(3)
O3 0.018(4) 0.023(4) 0.022(4) 0.001(3) 0.008(3) 0.003(3)
O4 0.019(4) 0.027(4) 0.019(4) -0.001(3) 0.010(3) -0.008(3)
O5 0.100(4) 0.043(3) 0.041(3) -0.012(2) 0.048(3) -0.024(3)
O6 0.100(4) 0.036(3) 0.039(3) -0.004(2) 0.040(3) -0.027(3)
O7 0.105(4) 0.035(3) 0.041(3) -0.005(2) 0.048(3) -0.011(3)
O8 0.103(4) 0.029(2) 0.052(3) -0.004(2) 0.055(3) -0.015(3)
O9 0.094(4) 0.034(3) 0.046(3) -0.015(2) 0.044(3) -0.026(3)
O10 0.024(4) 0.028(5) 0.027(4) 0.002(3) 0.008(3) 0.002(3)
O11 0.023(4) 0.026(4) 0.026(4) 0.002(3) 0.010(3) 0.000(3)
O13 0.023(4) 0.028(5) 0.024(4) 0.003(3) 0.007(3) 0.003(3)
O14 0.033(5) 0.031(5) 0.015(4) 0.002(4) 0.011(4) 0.003(3)
O14' 0.023(4) 0.036(5) 0.020(5) 0.004(4) 0.008(3) 0.002(3)
O12 0.115(5) 0.029(2) 0.048(3) -0.011(2) 0.053(3) -0.018(3)
O15 0.025(4) 0.029(5) 0.017(6) -0.007(5) 0.005(3) -0.003(3)
O15' 0.026(4) 0.031(5) 0.025(7) -0.006(5) 0.008(4) -0.004(3)
O16 0.022(4) 0.033(9) 0.033(5) 0.002(4) 0.005(3) -0.004(4)
O16' 0.023(4) 0.026(9) 0.028(4) -0.004(4) 0.007(3) -0.006(4)
O17 0.020(4) 0.055(16) 0.039(6) 0.010(9) 0.008(4) 0.008(5)
O17' 0.023(5) 0.035(14) 0.027(6) 0.003(7) 0.011(4) 0.007(5)
O18 0.083(4) 0.107(5) 0.022(2) 0.001(3) 0.017(2) 0.044(4)
O19 0.047(3) 0.044(3) 0.139(5) 0.044(3) 0.050(3) 0.006(2)
O20 0.038(3) 0.127(5) 0.041(3) -0.034(3) 0.023(2) -0.012(3)
O21 0.059(3) 0.052(3) 0.068(3) 0.035(3) -0.006(3) -0.021(3)
O22 0.037(2) 0.044(3) 0.029(2) 0.0121(19) 0.0182(18) 0.002(2)
N4 0.044(3) 0.034(3) 0.042(3) 0.004(2) 0.023(3) 0.009(2)
C2 0.051(4) 0.061(5) 0.061(5) 0.013(4) 0.022(4) 0.021(4)
C3 0.077(5) 0.029(4) 0.046(4) 0.008(3) 0.024(4) -0.009(4)
C4 0.099(6) 0.028(4) 0.048(4) 0.005(3) 0.032(4) 0.021(4)
N5 0.072(5) 0.037(4) 0.039(3) 0.012(3) -0.016(3) -0.014(3)
C6 0.093(8) 0.057(6) 0.129(9) 0.014(6) -0.056(7) -0.029(6)

loop_
_atom_type_symbol
_atom_type_description
_atom_type_scat_dispersion_real
_atom_type_scat_dispersion_imag
_atom_type_scat_source
C C 0.0033 0.0016 'International Tables Vol C Tables 4.2.6.8 and 6.1.1.4'
H H 0.0000 0.0000 'International Tables Vol C Tables 4.2.6.8 and 6.1.1.4'
N N 0.0061 0.0033 'International Tables Vol C Tables 4.2.6.8 and 6.1.1.4'
O O 0.0106 0.0060 'International Tables Vol C Tables 4.2.6.8 and 6.1.1.4'
P P 0.1023 0.0942 'International Tables Vol C Tables 4.2.6.8 and 6.1.1.4'
S S 0.1246 0.1234 'International Tables Vol C Tables 4.2.6.8 and 6.1.1.4'
Mo Mo -1.6832 0.6857 'International Tables Vol C Tables 4.2.6.8 and 6.1.1.4'
Ag Ag -0.8971 1.1015 'International Tables Vol C Tables 4.2.6.8 and 6.1.1.4'

loop_
_geom_angle_atom_site_label_1
_geom_angle_atom_site_label_2
_geom_angle_atom_site_label_3
_geom_angle
_geom_angle_site_symmetry_1
_geom_angle_site_symmetry_3
N3 Ag1 N6 131.33(19) 3_556 3_556
N3 Ag1 N2 114.24(18) 3_556 .
N6 Ag1 N2 114.02(19) 3_556 .
N7 Ag2 N7 180.00(14) . 3_656
O4 P1 O4 180.0(8) . 3
O4 P1 O3 122.8(4) . 3
O4 P1 O3 57.2(4) 3 3
O4 P1 O3 57.2(4) . .
O4 P1 O3 122.8(4) 3 .
O3 P1 O3 180.0(6) 3 .
O4 P1 O1 71.2(3) . .
O4 P1 O1 108.8(3) 3 .
O3 P1 O1 72.1(3) 3 .
O3 P1 O1 107.9(3) . .
O4 P1 O1 108.8(3) . 3
O4 P1 O1 71.2(3) 3 3
O3 P1 O1 107.9(3) 3 3
O3 P1 O1 72.1(3) . 3
O1 P1 O1 180.0(6) . 3
O4 P1 O2 71.7(4) . 3
O4 P1 O2 108.3(4) 3 3
O3 P1 O2 71.7(4) 3 3
O3 P1 O2 108.3(4) . 3
O1 P1 O2 97.9(3) . 3
O1 P1 O2 82.1(3) 3 3
O4 P1 O2 108.3(4) . .
O4 P1 O2 71.7(4) 3 .
O3 P1 O2 108.3(4) 3 .
O3 P1 O2 71.7(4) . .
O1 P1 O2 82.1(3) . .
O1 P1 O2 97.9(3) 3 .
O2 P1 O2 180.0(5) 3 .
O17' Mo1 O17 27.4(4) . .
O17' Mo1 O5 92.1(10) . .
O17 Mo1 O5 112.8(11) . .
O17' Mo1 O8 113.0(10) . .
O17 Mo1 O8 92.2(11) . .
O5 Mo1 O8 96.0(2) . .
O17' Mo1 O6 92.1(9) . .
O17 Mo1 O6 110.2(9) . .
O5 Mo1 O6 86.49(19) . .
O8 Mo1 O6 154.5(2) . .
O17' Mo1 O7 110.8(8) . .
O17 Mo1 O7 93.0(10) . .
O5 Mo1 O7 153.8(2) . .
O8 Mo1 O7 86.83(19) . .
O6 Mo1 O7 80.30(18) . .
O17' Mo1 O3 176.0(7) . .
O17 Mo1 O3 150.3(14) . .
O5 Mo1 O3 91.7(2) . .
O8 Mo1 O3 67.8(2) . .
O6 Mo1 O3 86.9(2) . .
O7 Mo1 O3 65.3(2) . .
O17' Mo1 O4 149.2(13) . .
O17 Mo1 O4 175.5(10) . .
O5 Mo1 O4 67.0(2) . .
O8 Mo1 O4 92.2(2) . .
O6 Mo1 O4 65.4(2) . .
O7 Mo1 O4 86.9(2) . .
O3 Mo1 O4 32.7(2) . .
O18 Mo2 O15' 117.6(5) . .
O18 Mo2 O9 103.4(3) . .
O15' Mo2 O9 92.8(3) . .
O18 Mo2 O5 99.4(2) . .
O15' Mo2 O5 141.8(5) . .
O9 Mo2 O5 87.4(2) . .
O18 Mo2 O15 90.4(4) . .
O15' Mo2 O15 27.1(3) . .
O9 Mo2 O15 99.6(3) . .
O5 Mo2 O15 166.3(3) . .
O18 Mo2 O14 87.3(3) . .
O15' Mo2 O14 84.9(3) . .
O9 Mo2 O14 168.9(3) . .
O5 Mo2 O14 87.8(3) . .
O15 Mo2 O14 83.2(3) . .
O18 Mo2 O14' 110.4(3) . .
O15' Mo2 O14' 85.3(4) . .
O9 Mo2 O14' 142.8(3) . .
O5 Mo2 O14' 72.3(3) . .
O15 Mo2 O14' 95.4(3) . .
O14 Mo2 O14' 26.3(3) . .
O18 Mo2 O1 157.4(3) . .
O15' Mo2 O1 48.4(5) . .
O9 Mo2 O1 95.6(2) . .
O5 Mo2 O1 93.5(2) . .
O15 Mo2 O1 74.2(4) . .
O14 Mo2 O1 74.7(3) . .
O14' Mo2 O1 56.2(3) . .
O19 Mo3 O6 104.3(2) . .
O19 Mo3 O10' 91.1(4) . 3
O6 Mo3 O10' 107.6(3) . 3
O19 Mo3 O10 117.3(3) . 3
O6 Mo3 O10 88.5(3) . 3
O10' Mo3 O10 28.9(3) 3 3
O19 Mo3 O16' 112.3(5) . 3
O6 Mo3 O16' 141.3(5) . 3
O10' Mo3 O16' 84.3(3) 3 3
O10 Mo3 O16' 85.7(3) 3 3
O19 Mo3 O9 98.7(3) . .
O6 Mo3 O9 86.7(2) . .
O10' Mo3 O9 160.3(3) 3 .
O10 Mo3 O9 143.7(3) 3 .
O16' Mo3 O9 76.1(3) 3 .
O19 Mo3 O16 87.5(4) . 3
O6 Mo3 O16 164.8(4) . 3
O10' Mo3 O16 81.3(3) 3 3
O10 Mo3 O16 94.6(3) 3 3
O16' Mo3 O16 25.0(3) 3 3
O9 Mo3 O16 82.0(3) . 3
O19 Mo3 O2 154.9(2) . 3
O6 Mo3 O2 100.3(2) . 3
O10' Mo3 O2 76.5(3) 3 3
O10 Mo3 O2 57.8(3) 3 3
O16' Mo3 O2 45.6(5) 3 3
O9 Mo3 O2 87.7(2) . 3
O16 Mo3 O2 69.2(4) 3 3
O20 Mo4 O7 104.6(2) . .
O20 Mo4 O11 91.0(3) . 3
O7 Mo4 O11 107.8(3) . 3
O20 Mo4 O11' 117.2(3) . 3
O7 Mo4 O11' 87.9(3) . 3
O11 Mo4 O11' 29.1(3) 3 3
O20 Mo4 O15' 111.2(5) . 3
O7 Mo4 O15' 142.2(5) . 3
O11 Mo4 O15' 83.9(3) 3 3
O11' Mo4 O15' 86.6(4) 3 3
O20 Mo4 O12 99.9(3) . .
O7 Mo4 O12 86.3(2) . .
O11 Mo4 O12 159.6(3) 3 .
O11' Mo4 O12 142.8(3) 3 .
O15' Mo4 O12 76.1(3) 3 .
O20 Mo4 O15 87.2(4) . 3
O7 Mo4 O15 164.7(3) . 3
O11 Mo4 O15 81.4(3) 3 3
O11' Mo4 O15 95.5(3) 3 3
O15' Mo4 O15 24.1(3) 3 3
O12 Mo4 O15 82.0(3) . 3
O20 Mo4 O1 154.5(2) . 3
O7 Mo4 O1 100.3(2) . 3
O11 Mo4 O1 76.0(3) 3 3
O11' Mo4 O1 57.9(3) 3 3
O15' Mo4 O1 46.5(5) 3 3
O12 Mo4 O1 87.1(2) . 3
O15 Mo4 O1 69.4(4) 3 3
O21 Mo5 O16' 117.5(6) . .
O21 Mo5 O12 102.1(3) . .
O16' Mo5 O12 92.2(4) . .
O21 Mo5 O8 100.3(2) . .
O16' Mo5 O8 141.3(5) . .
O12 Mo5 O8 87.5(2) . .
O21 Mo5 O16 89.8(4) . .
O16' Mo5 O16 27.7(3) . .
O12 Mo5 O16 100.1(3) . .
O8 Mo5 O16 165.9(4) . .
O21 Mo5 O13' 89.4(3) . .
O16' Mo5 O13' 84.7(3) . .
O12 Mo5 O13' 168.1(3) . .
O8 Mo5 O13' 87.8(3) . .
O16 Mo5 O13' 82.5(3) . .
O21 Mo5 O13 111.9(3) . .
O16' Mo5 O13 85.1(4) . .
O12 Mo5 O13 142.9(3) . .
O8 Mo5 O13 72.6(2) . .
O16 Mo5 O13 94.6(3) . .
O13' Mo5 O13 25.5(3) . .
O21 Mo5 O2 157.9(3) . .
O16' Mo5 O2 46.9(5) . .
O12 Mo5 O2 94.8(2) . .
O8 Mo5 O2 94.6(2) . .
O16 Mo5 O2 73.1(4) . .
O13' Mo5 O2 74.8(3) . .
O13 Mo5 O2 57.3(3) . .
O22 Mo6 O13 104.1(5) . .
O22 Mo6 O14 101.9(4) . .
O13 Mo6 O14 98.0(4) . .
O22 Mo6 O10 102.4(4) . .
O13 Mo6 O10 85.2(5) . .
O14 Mo6 O10 153.9(4) . .
O22 Mo6 O11 98.7(3) . .
O13 Mo6 O11 155.2(3) . .
O14 Mo6 O11 86.5(6) . .
O10 Mo6 O11 80.5(3) . .
O22 Mo6 O1 169.3(6) . .
O13 Mo6 O1 86.4(3) . .
O14 Mo6 O1 74.5(4) . .
O10 Mo6 O1 79.9(3) . .
O11 Mo6 O1 71.2(3) . .
O22 Mo6' O13' 102.7(4) . .
O22 Mo6' O14' 103.4(5) . .
O13' Mo6' O14' 97.6(4) . .
O22 Mo6' O10' 99.5(4) . .
O13' Mo6' O10' 87.2(6) . .
O14' Mo6' O10' 154.8(4) . .
O22 Mo6' O11' 101.6(5) . .
O13' Mo6' O11' 154.3(4) . .
O14' Mo6' O11' 84.8(5) . .
O10' Mo6' O11' 80.6(3) . .
O22 Mo6' O2 170.9(6) . .
O13' Mo6' O2 74.6(4) . .
O14' Mo6' O2 85.6(3) . .
O10' Mo6' O2 71.8(3) . .
O11' Mo6' O2 80.1(3) . .
C1 S1 C3 104.2(3) . .
C5 S2 C4 103.9(3) . .
N2 N1 N4 106.4(5) . .
N1 N2 N3 111.4(5) . .
N1 N2 Ag1 118.3(4) . .
N3 N2 Ag1 130.3(4) . .
C1 N3 N2 104.9(5) . .
C1 N3 Ag1 139.7(4) . 3_556
N2 N3 Ag1 115.4(4) . 3_556
N4 C1 N3 108.5(5) . .
N4 C1 S1 119.3(5) . .
N3 C1 S1 132.3(5) . .
N6 C5 N5 108.2(7) . .
N6 C5 S2 131.9(6) . .
N5 C5 S2 120.0(5) . .
C5 N6 N7 104.9(6) . .
C5 N6 Ag1 136.8(5) . 3_556
N7 N6 Ag1 118.2(4) . 3_556
N8 N7 N6 112.6(6) . .
N8 N7 Ag2 123.7(5) . .
N6 N7 Ag2 123.7(4) . .
N7 N8 N5 104.9(6) . .
P1 O1 O15' 142.9(5) . .
P1 O1 O4 48.4(3) . .
O15' O1 O4 112.8(5) . .
P1 O1 Mo2 125.8(3) . .
O15' O1 Mo2 47.8(3) . .
O4 O1 Mo2 77.6(3) . .
P1 O1 Mo4 123.3(3) . 3
O15' O1 Mo4 52.6(3) . 3
O4 O1 Mo4 148.9(4) . 3
Mo2 O1 Mo4 99.3(2) . 3
P1 O1 Mo6 120.1(4) . .
O15' O1 Mo6 96.9(5) . .
O4 O1 Mo6 121.5(4) . .
Mo2 O1 Mo6 89.2(3) . .
Mo4 O1 Mo6 89.1(2) 3 .
P1 O2 O16' 142.8(5) . .
P1 O2 O4 48.1(3) . 3
O16' O2 O4 110.3(5) . 3
P1 O2 O3 48.4(3) . .
O16' O2 O3 111.8(5) . .
O4 O2 O3 87.3(4) 3 .
P1 O2 Mo5 125.0(3) . .
O16' O2 Mo5 47.6(3) . .
O4 O2 Mo5 140.5(4) 3 .
O3 O2 Mo5 76.7(3) . .
P1 O2 Mo3 123.8(3) . 3
O16' O2 Mo3 53.5(3) . 3
O4 O2 Mo3 75.9(3) 3 3
O3 O2 Mo3 149.3(4) . 3
Mo5 O2 Mo3 100.0(3) . 3
P1 O2 Mo6' 119.8(4) . .
O16' O2 Mo6' 97.3(5) . .
O4 O2 Mo6' 129.4(4) 3 .
O3 O2 Mo6' 121.1(4) . .
Mo5 O2 Mo6' 89.2(3) . .
Mo3 O2 Mo6' 89.1(3) 3 .
O4 O3 P1 61.1(4) . .
O4 O3 O2 102.6(5) . .
P1 O3 O2 59.9(3) . .
O4 O3 Mo1 73.9(4) . .
P1 O3 Mo1 134.7(4) . .
O2 O3 Mo1 131.9(4) . .
O3 O4 P1 61.8(4) . .
O3 O4 O1 103.3(5) . .
P1 O4 O1 60.4(3) . .
O3 O4 O2 103.2(5) . 3
P1 O4 O2 60.2(3) . 3
O1 O4 O2 87.3(4) . 3
O3 O4 Mo1 73.4(4) . .
P1 O4 Mo1 134.9(4) . .
O1 O4 Mo1 131.6(4) . .
O2 O4 Mo1 141.0(4) 3 .
Mo1 O5 Mo2 140.2(3) . .
Mo3 O6 Mo1 140.1(3) . .
Mo4 O7 Mo1 140.0(3) . .
Mo1 O8 Mo5 138.7(3) . .
Mo2 O9 Mo3 138.6(2) . .
Mo3 O10 Mo6 151.6(4) 3 .
Mo4 O11 Mo6 123.2(4) 3 .
Mo6 O13 Mo5 150.2(4) . .
Mo6 O14 Mo2 121.3(4) . .
Mo3 O10' Mo6' 122.1(5) 3 .
Mo4 O11' Mo6' 151.2(5) 3 .
Mo6' O13' Mo5 121.0(5) . .
Mo6' O14' Mo2 151.3(5) . .
Mo5 O12 Mo4 140.4(2) . .
Mo2 O15 Mo4 117.0(6) . 3
Mo2 O15' O1 83.8(5) . .
Mo2 O15' Mo4 159.4(6) . 3
O1 O15' Mo4 80.9(5) . 3
Mo5 O16 Mo3 117.7(7) . 3
O2 O16' Mo5 85.6(6) . .
O2 O16' Mo3 81.0(5) . 3
Mo5 O16' Mo3 160.4(6) . 3
Mo6 O22 Mo6' 20.67(7) . .
C1 N4 N1 108.9(5) . .
C1 N4 C2 129.4(6) . .
N1 N4 C2 121.7(6) . .
C4 C3 S1 112.2(6) . .
C3 C4 S2 115.0(6) . .
C5 N5 N8 109.5(6) . .
C5 N5 C6 129.9(8) . .
N8 N5 C6 120.6(8) . .

loop_
_geom_bond_atom_site_label_1
_geom_bond_atom_site_label_2
_geom_bond_distance
_geom_bond_site_symmetry_2
Ag1 N3 2.276(5) 3_556
Ag1 N6 2.282(6) 3_556
Ag1 N2 2.298(5) .
Ag2 N7 2.142(6) .
Ag2 N7 2.142(6) 3_656
P1 O4 1.423(7) .
P1 O4 1.423(7) 3
P1 O3 1.433(7) 3
P1 O3 1.433(7) .
P1 O1 1.653(6) .
P1 O1 1.653(6) 3
P1 O2 1.658(7) 3
P1 O2 1.658(7) .
Mo1 O17' 1.685(14) .
Mo1 O17 1.693(14) .
Mo1 O5 1.823(4) .
Mo1 O8 1.828(4) .
Mo1 O6 1.978(4) .
Mo1 O7 1.985(4) .
Mo1 O3 2.423(7) .
Mo1 O4 2.429(7) .
Mo2 O18 1.666(5) .
Mo2 O15' 1.720(8) .
Mo2 O9 1.805(4) .
Mo2 O5 1.978(5) .
Mo2 O15 1.981(10) .
Mo2 O14 2.007(7) .
Mo2 O14' 2.071(8) .
Mo2 O1 2.309(7) .
Mo3 O19 1.649(5) .
Mo3 O6 1.814(5) .
Mo3 O10' 1.839(8) 3
Mo3 O10 1.887(7) 3
Mo3 O16' 1.909(8) 3
Mo3 O9 2.010(4) .
Mo3 O16 2.185(10) 3
Mo3 O2 2.346(7) 3
Mo4 O20 1.656(5) .
Mo4 O7 1.815(5) .
Mo4 O11 1.829(7) 3
Mo4 O11' 1.888(8) 3
Mo4 O15' 1.903(8) 3
Mo4 O12 1.984(4) .
Mo4 O15 2.198(9) 3
Mo4 O1 2.366(7) 3
Mo5 O21 1.662(5) .
Mo5 O16' 1.716(8) .
Mo5 O12 1.808(4) .
Mo5 O8 1.981(5) .
Mo5 O16 1.987(10) .
Mo5 O13' 1.998(8) .
Mo5 O13 2.092(7) .
Mo5 O2 2.318(7) .
Mo6 O22 1.672(4) .
Mo6 O13 1.823(11) .
Mo6 O14 1.822(12) .
Mo6 O10 1.996(10) .
Mo6 O11 2.007(10) .
Mo6 O1 2.443(7) .
Mo6' O22 1.689(5) .
Mo6' O13' 1.836(13) .
Mo6' O14' 1.839(12) .
Mo6' O10' 1.993(12) .
Mo6' O11' 1.993(11) .
Mo6' O2 2.435(8) .
S1 C1 1.726(6) .
S1 C3 1.808(8) .
S2 C5 1.729(8) .
S2 C4 1.798(9) .
N1 N2 1.289(7) .
N1 N4 1.340(7) .
N2 N3 1.362(7) .
N3 C1 1.333(8) .
N3 Ag1 2.276(5) 3_556
C1 N4 1.334(8) .
C5 N6 1.316(8) .
C5 N5 1.344(10) .
N6 N7 1.362(8) .
N6 Ag1 2.282(6) 3_556
N7 N8 1.285(8) .
N8 N5 1.345(9) .
O1 O15' 1.738(15) .
O1 O4 1.801(9) .
O1 Mo4 2.366(7) 3
O2 O16' 1.697(16) .
O2 O4 1.814(9) 3
O2 O3 1.819(9) .
O2 Mo3 2.346(7) 3
O3 O4 1.366(10) .
O4 O2 1.814(9) 3
O10 Mo3 1.887(7) 3
O11 Mo4 1.829(7) 3
O10' Mo3 1.839(8) 3
O11' Mo4 1.888(8) 3
O15 Mo4 2.198(9) 3
O15' Mo4 1.903(8) 3
O16 Mo3 2.185(10) 3
O16' Mo3 1.909(8) 3
N4 C2 1.459(8) .
C3 C4 1.499(9) .
N5 C6 1.467(10) .
